data_7132446
loop_
_publ_author_name
'Zhang, Xu'
'Wang, Di'
'Chang, Mengfan'
'Xu, Xuefeng'
'Li, Wenguang'
'Wang, Wanya'

_publ_section_title
;
 Pd(II)-Catalyzed tandem selective dehydrogenative [4+2] annulation of
 2-methyl-1,3-cycloalkanediones with olefins.
;
_journal_issue 5
_journal_name_full 'Chemical communications (Cambridge, England)'
_journal_page_first 594
_journal_page_last 597
_journal_paper_doi 10.1039/d3cc05191a
_journal_volume 60
_journal_year 2024
_chemical_formula_moiety 'C22 H16 O2'
_chemical_formula_sum 'C22 H16 O2'
_chemical_formula_weight 312.35
_space_group_crystal_system monoclinic
_space_group_IT_number 14
_space_group_name_Hall '-P 2ybc'
_space_group_name_H-M_alt 'P 1 21/c 1'
_atom_sites_solution_hydrogens geom
_audit_creation_date 2023-11-29
_audit_creation_method
;
Olex2 1.5
(compiled 2023.08.24 svn.re1ec1418 for OlexSys, GUI svn.r6817)
;
_audit_update_record
;
2023-11-29 deposited with the CCDC.	2023-12-05 downloaded from the CCDC.
;
_cell_angle_alpha 90
_cell_angle_beta 90.830(6)
_cell_angle_gamma 90
_cell_formula_units_Z 8
_cell_length_a 15.586(5)
_cell_length_b 21.146(6)
_cell_length_c 9.659(3)
_cell_measurement_reflns_used 2848
_cell_measurement_temperature 296.15
_cell_measurement_theta_max 24.23
_cell_measurement_theta_min 2.61
_cell_volume 3183.1(17)
_computing_cell_refinement 'SAINT v8.34A (Bruker, 2013)'
_computing_data_reduction 'SAINT v8.34A (Bruker, 2013)'
_computing_molecular_graphics 'Olex2 1.5 (Dolomanov et al., 2009)'
_computing_publication_material 'Olex2 1.5 (Dolomanov et al., 2009)'
_computing_structure_refinement 'SHELXL 2018/3 (Sheldrick, 2015)'
_computing_structure_solution 'olex2.solve 1.5 (Bourhis et al., 2015)'
_diffrn_ambient_temperature 296.15
_diffrn_measured_fraction_theta_full 0.997
_diffrn_measured_fraction_theta_max 0.967
_diffrn_measurement_device_type 'CCD area detector'
_diffrn_measurement_method 'phi and omega scans'
_diffrn_radiation_monochromator graphite
_diffrn_radiation_type MoK\a
_diffrn_radiation_wavelength 0.71073
_diffrn_reflns_av_R_equivalents 0.0799
_diffrn_reflns_av_unetI/netI 0.1017
_diffrn_reflns_Laue_measured_fraction_full 0.997
_diffrn_reflns_Laue_measured_fraction_max 0.967
_diffrn_reflns_limit_h_max 20
_diffrn_reflns_limit_h_min -19
_diffrn_reflns_limit_k_max 21
_diffrn_reflns_limit_k_min -27
_diffrn_reflns_limit_l_max 12
_diffrn_reflns_limit_l_min -11
_diffrn_reflns_number 18502
_diffrn_reflns_point_group_measured_fraction_full 0.997
_diffrn_reflns_point_group_measured_fraction_max 0.967
_diffrn_reflns_theta_full 25.242
_diffrn_reflns_theta_max 27.499
_diffrn_reflns_theta_min 1.307
_diffrn_source_current 30.0
_diffrn_source_power 1.5
_diffrn_source_voltage 50.0
_exptl_absorpt_coefficient_mu 0.082
_exptl_absorpt_correction_T_max 0.7456
_exptl_absorpt_correction_T_min 0.5379
_exptl_absorpt_correction_type none
_exptl_absorpt_process_details
;
SADABS-2014/5 (Bruker,2014/5) was used for absorption correction.
wR2(int) was 0.1063 before and 0.0474 after correction.
The Ratio of minimum to maximum transmission is 0.7214.
The \l/2 correction factor is 0.00150.
;
_exptl_crystal_density_diffrn 1.304
_exptl_crystal_description block
_exptl_crystal_F_000 1312
_refine_diff_density_max 0.528
_refine_diff_density_min -0.409
_refine_diff_density_rms 0.091
_refine_ls_extinction_method none
_refine_ls_goodness_of_fit_ref 1.055
_refine_ls_hydrogen_treatment constr
_refine_ls_matrix_type full
_refine_ls_number_parameters 433
_refine_ls_number_reflns 7082
_refine_ls_number_restraints 0
_refine_ls_restrained_S_all 1.055
_refine_ls_R_factor_all 0.2007
_refine_ls_R_factor_gt 0.1203
_refine_ls_shift/su_max 0.000
_refine_ls_shift/su_mean 0.000
_refine_ls_structure_factor_coef Fsqd
_refine_ls_weighting_details 'w=1/[\s^2^(Fo^2^)+(0.1415P)^2^+10.6552P] where P=(Fo^2^+2Fc^2^)/3'
_refine_ls_weighting_scheme calc
_refine_ls_wR_factor_gt 0.3299
_refine_ls_wR_factor_ref 0.3739
_reflns_Friedel_coverage 0.000
_reflns_number_gt 3534
_reflns_number_total 7082
_reflns_threshold_expression 'I > 2\s(I)'
_cod_data_source_file d3cc05191a2.cif
_cod_data_source_block 9
_cod_depositor_comments 'Adding full bibliography for 7132445--7132446.cif.'
_cod_database_code 7132446
_shelx_shelxl_version_number 2018/3
_shelx_space_group_comment
;
The symmetry employed for this shelxl refinement is uniquely defined
by the following loop, which should always be used as a source of
symmetry information in preference to the above space-group names.
They are only intended as comments.
;
_olex2_refinement_description
;
1. Fixed Uiso
 At 1.2 times of:
  All C(H) groups, All C(H,H) groups
2.a Secondary CH2 refined with riding coordinates:
 C00F(H00A,H00B), C00O(H00C,H00D), C00G(H00E,H00F), C00I(H00G,H00I)
2.b Aromatic/amide H refined with riding coordinates:
 C00S(H00S), C00T(H00T), C00U(H00U), C00W(H00W), C00Y(H00Y), C00Z(H00Z),
 C010(H010), C012(H012), C014(H014), C015(H015), C017(H017), C018(H018),
 C00H(H00H), C00P(H00P), C00Q(H00Q), C00V(H00V), C00X(H00X), C011(H011),
 C013(H013), C016(H016), C019(H019), C01A(H01A), C01B(H01B), C01C(H01C)
;
_olex2_submission_special_instructions 'No special instructions were received'

loop_
_space_group_symop_operation_xyz
'x, y, z'
'-x, y+1/2, -z+1/2'
'-x, -y, -z'
'x, -y-1/2, z-1/2'

loop_
_atom_site_label
_atom_site_type_symbol
_atom_site_fract_x
_atom_site_fract_y
_atom_site_fract_z
_atom_site_U_iso_or_equiv
_atom_site_adp_type
_atom_site_occupancy
_atom_site_site_symmetry_order
_atom_site_calc_flag
_atom_site_refinement_flags_posn
_atom_site_refinement_flags_adp
_atom_site_refinement_flags_occupancy
_atom_site_disorder_assembly
_atom_site_disorder_group
O001 O 0.5361(2) 0.41311(18) 0.4366(4) 0.0425(10) Uani 1 1 d . . . . .
O004 O 0.6658(3) 0.3103(3) 0.0619(5) 0.0685(14) Uani 1 1 d . . . . .
C008 C 0.5875(4) 0.3447(3) 0.2595(6) 0.0413(13) Uani 1 1 d . . . . .
C00A C 0.4633(4) 0.3765(3) 0.6339(6) 0.0384(13) Uani 1 1 d . . . . .
C00C C 0.3907(3) 0.3777(3) 0.3947(6) 0.0381(13) Uani 1 1 d . . . . .
C00D C 0.4736(3) 0.3660(3) 0.4793(6) 0.0380(13) Uani 1 1 d . . . . .
C00F C 0.5101(4) 0.3003(3) 0.4519(6) 0.0413(14) Uani 1 1 d . . . . .
H00A H 0.468115 0.268785 0.478296 0.050 Uiso 1 1 calc R U . . .
H00B H 0.560847 0.294142 0.509615 0.050 Uiso 1 1 calc R U . . .
C00J C 0.3164(4) 0.3400(3) 0.4137(7) 0.0449(14) Uani 1 1 d . . . . .
C00K C 0.5860(3) 0.3991(3) 0.3293(6) 0.0441(14) Uani 1 1 d . . . . .
C00L C 0.6483(4) 0.3501(3) 0.1502(7) 0.0509(16) Uani 1 1 d . . . . .
C00O C 0.5338(4) 0.2897(3) 0.3004(7) 0.0473(15) Uani 1 1 d . . . . .
H00C H 0.565659 0.250569 0.290530 0.057 Uiso 1 1 calc R U . . .
H00D H 0.482460 0.287335 0.242575 0.057 Uiso 1 1 calc R U . . .
C00R C 0.4043(4) 0.3426(3) 0.7112(6) 0.0456(15) Uani 1 1 d . . . . .
C00S C 0.3888(4) 0.4208(3) 0.2874(6) 0.0497(16) Uani 1 1 d . . . . .
H00S H 0.435282 0.447784 0.275930 0.060 Uiso 1 1 calc R U . . .
C00T C 0.6473(4) 0.4481(3) 0.2806(7) 0.0515(16) Uani 1 1 d . . . . .
H00T H 0.658052 0.488168 0.316601 0.062 Uiso 1 1 calc R U . . .
C00U C 0.4053(4) 0.3503(3) 0.8571(7) 0.0563(18) Uani 1 1 d . . . . .
H00U H 0.366887 0.327572 0.910553 0.068 Uiso 1 1 calc R U . . .
C00W C 0.3052(4) 0.2962(3) 0.5317(8) 0.0539(17) Uani 1 1 d . . . . .
H00W H 0.267555 0.262748 0.516248 0.065 Uiso 1 1 calc R U . . .
C00Y C 0.3409(4) 0.2984(3) 0.6543(8) 0.0537(17) Uani 1 1 d . . . . .
H00Y H 0.323449 0.267004 0.715075 0.064 Uiso 1 1 calc R U . . .
C00Z C 0.5191(4) 0.4185(3) 0.7030(7) 0.0524(16) Uani 1 1 d . . . . .
H00Z H 0.557357 0.442512 0.652038 0.063 Uiso 1 1 calc R U . . .
C010 C 0.2488(4) 0.3444(4) 0.3194(8) 0.0589(18) Uani 1 1 d . . . . .
H010 H 0.201467 0.318176 0.329847 0.071 Uiso 1 1 calc R U . . .
C012 C 0.5180(5) 0.4247(4) 0.8445(7) 0.0604(19) Uani 1 1 d . . . . .
H012 H 0.555894 0.452302 0.888643 0.073 Uiso 1 1 calc R U . . .
C014 C 0.4619(5) 0.3908(4) 0.9198(7) 0.064(2) Uani 1 1 d . . . . .
H014 H 0.461953 0.395005 1.015629 0.076 Uiso 1 1 calc R U . . .
C015 C 0.6875(4) 0.4162(3) 0.1581(8) 0.0591(18) Uani 1 1 d . . . . .
H015 H 0.728072 0.433289 0.099184 0.071 Uiso 1 1 calc R U . . .
C017 C 0.3192(4) 0.4251(4) 0.1962(8) 0.064(2) Uani 1 1 d . . . . .
H017 H 0.320135 0.454473 0.124641 0.077 Uiso 1 1 calc R U . . .
C018 C 0.2498(5) 0.3866(4) 0.2104(8) 0.068(2) Uani 1 1 d . . . . .
H018 H 0.203924 0.388774 0.147887 0.081 Uiso 1 1 calc R U . . .
O002 O -0.0421(2) 0.58765(18) 0.5090(4) 0.0403(9) Uani 1 1 d . . . . .
O003 O -0.1655(3) 0.6839(3) 0.1151(5) 0.0687(14) Uani 1 1 d . . . . .
C005 C -0.0896(3) 0.5999(3) 0.3949(6) 0.0377(13) Uani 1 1 d . . . . .
C006 C 0.0363(4) 0.6255(3) 0.7029(6) 0.0387(13) Uani 1 1 d . . . . .
C007 C 0.0988(4) 0.6608(3) 0.7768(6) 0.0440(14) Uani 1 1 d . . . . .
C009 C 0.0241(3) 0.6340(3) 0.5449(6) 0.0360(12) Uani 1 1 d . . . . .
C00B C 0.1044(4) 0.6178(3) 0.4667(6) 0.0388(13) Uani 1 1 d . . . . .
C00E C -0.0883(3) 0.6527(3) 0.3176(6) 0.0401(13) Uani 1 1 d . . . . .
C00G C -0.0342(4) 0.7076(3) 0.3577(6) 0.0436(14) Uani 1 1 d . . . . .
H00E H -0.065562 0.746702 0.342543 0.052 Uiso 1 1 calc R U . . .
H00F H 0.017213 0.708647 0.302346 0.052 Uiso 1 1 calc R U . . .
C00H C -0.0165(4) 0.5857(3) 0.7757(6) 0.0466(15) Uani 1 1 d . . . . .
H00H H -0.057183 0.561901 0.727359 0.056 Uiso 1 1 calc R U . . .
C00I C -0.0101(4) 0.7006(3) 0.5120(6) 0.0405(13) Uani 1 1 d . . . . .
H00G H 0.033380 0.731624 0.536547 0.049 Uiso 1 1 calc R U . . .
H00I H -0.060220 0.708870 0.567564 0.049 Uiso 1 1 calc R U . . .
C00M C -0.1489(4) 0.6454(3) 0.2062(6) 0.0458(15) Uani 1 1 d . . . . .
C00N C 0.1795(4) 0.6545(3) 0.4811(7) 0.0461(15) Uani 1 1 d . . . . .
C00P C 0.1947(4) 0.7018(3) 0.5893(7) 0.0482(15) Uani 1 1 d . . . . .
H00P H 0.232998 0.733944 0.568023 0.058 Uiso 1 1 calc R U . . .
C00Q C 0.1040(4) 0.5691(3) 0.3702(7) 0.0492(15) Uani 1 1 d . . . . .
H00Q H 0.055810 0.543384 0.362262 0.059 Uiso 1 1 calc R U . . .
C00V C -0.1514(4) 0.5499(3) 0.3467(7) 0.0545(17) Uani 1 1 d . . . . .
H00V H -0.164011 0.510959 0.386456 0.065 Uiso 1 1 calc R U . . .
C00X C 0.1608(4) 0.7044(3) 0.7129(7) 0.0524(17) Uani 1 1 d . . . . .
H00X H 0.178196 0.738342 0.767632 0.063 Uiso 1 1 calc R U . . .
C011 C 0.1033(5) 0.6549(4) 0.9201(7) 0.0603(19) Uani 1 1 d . . . . .
H011 H 0.143749 0.678409 0.969681 0.072 Uiso 1 1 calc R U . . .
C013 C -0.1883(4) 0.5800(3) 0.2142(7) 0.0560(17) Uani 1 1 d . . . . .
H013 H -0.227013 0.561924 0.151599 0.067 Uiso 1 1 calc R U . . .
C016 C 0.2466(4) 0.6429(4) 0.3882(8) 0.063(2) Uani 1 1 d . . . . .
H016 H 0.294714 0.668833 0.391083 0.075 Uiso 1 1 calc R U . . .
C019 C 0.1723(5) 0.5578(4) 0.2865(8) 0.068(2) Uani 1 1 d . . . . .
H019 H 0.170126 0.524432 0.223782 0.081 Uiso 1 1 calc R U . . .
C01A C -0.0111(5) 0.5799(4) 0.9170(8) 0.067(2) Uani 1 1 d . . . . .
H01A H -0.047483 0.552586 0.963620 0.080 Uiso 1 1 calc R U . . .
C01B C 0.2431(5) 0.5948(4) 0.2942(8) 0.072(2) Uani 1 1 d . . . . .
H01B H 0.289059 0.587536 0.235896 0.086 Uiso 1 1 calc R U . . .
C01C C 0.0497(6) 0.6155(4) 0.9895(7) 0.071(2) Uani 1 1 d . . . . .
H01C H 0.053697 0.612458 1.085389 0.085 Uiso 1 1 calc R U . . .

loop_
_atom_site_aniso_label
_atom_site_aniso_U_11
_atom_site_aniso_U_22
_atom_site_aniso_U_33
_atom_site_aniso_U_23
_atom_site_aniso_U_13
_atom_site_aniso_U_12
O001 0.038(2) 0.046(2) 0.043(2) -0.0079(18) 0.0088(18) -0.0089(18)
O004 0.054(3) 0.091(4) 0.061(3) -0.014(3) 0.012(2) 0.009(3)
C008 0.032(3) 0.048(4) 0.043(3) -0.007(3) 0.002(2) 0.001(3)
C00A 0.036(3) 0.038(3) 0.042(3) 0.002(2) 0.008(2) 0.006(2)
C00C 0.037(3) 0.040(3) 0.038(3) -0.004(2) 0.002(2) 0.002(2)
C00D 0.030(3) 0.039(3) 0.045(3) 0.002(2) 0.005(2) -0.004(2)
C00F 0.031(3) 0.041(3) 0.052(4) 0.000(3) 0.001(2) -0.005(2)
C00J 0.033(3) 0.044(3) 0.058(4) -0.013(3) 0.001(3) 0.004(3)
C00K 0.025(3) 0.056(4) 0.051(4) 0.005(3) 0.001(2) -0.004(3)
C00L 0.035(3) 0.073(5) 0.045(4) -0.004(3) 0.002(3) 0.010(3)
C00O 0.038(3) 0.048(4) 0.056(4) -0.011(3) 0.004(3) 0.002(3)
C00R 0.042(3) 0.046(4) 0.049(4) 0.010(3) 0.010(3) 0.011(3)
C00S 0.042(3) 0.059(4) 0.048(4) 0.001(3) 0.003(3) 0.009(3)
C00T 0.043(3) 0.048(4) 0.063(4) 0.000(3) 0.014(3) -0.008(3)
C00U 0.056(4) 0.069(5) 0.044(4) 0.010(3) 0.012(3) 0.017(4)
C00W 0.040(3) 0.052(4) 0.070(5) -0.004(3) 0.015(3) -0.010(3)
C00Y 0.050(4) 0.048(4) 0.064(4) 0.014(3) 0.013(3) -0.002(3)
C00Z 0.039(3) 0.065(4) 0.053(4) -0.007(3) -0.001(3) 0.006(3)
C010 0.032(3) 0.078(5) 0.067(5) -0.014(4) 0.000(3) 0.001(3)
C012 0.055(4) 0.084(5) 0.042(4) -0.011(4) -0.006(3) 0.011(4)
C014 0.072(5) 0.085(5) 0.034(3) 0.001(3) 0.004(3) 0.024(4)
C015 0.044(4) 0.068(5) 0.066(4) 0.009(4) 0.022(3) 0.001(3)
C017 0.049(4) 0.082(5) 0.062(4) 0.011(4) 0.000(3) 0.022(4)
C018 0.044(4) 0.094(6) 0.065(5) -0.011(4) -0.010(3) 0.020(4)
O002 0.035(2) 0.038(2) 0.047(2) 0.0025(17) -0.0069(17) -0.0045(16)
O003 0.058(3) 0.085(4) 0.063(3) 0.015(3) -0.019(2) 0.001(3)
C005 0.029(3) 0.043(3) 0.041(3) 0.000(3) -0.001(2) -0.003(2)
C006 0.039(3) 0.036(3) 0.041(3) 0.003(2) -0.002(2) 0.005(2)
C007 0.043(3) 0.044(3) 0.046(3) -0.009(3) -0.008(3) 0.013(3)
C009 0.033(3) 0.034(3) 0.041(3) -0.003(2) -0.001(2) -0.004(2)
C00B 0.036(3) 0.045(3) 0.035(3) 0.009(3) -0.005(2) 0.003(2)
C00E 0.029(3) 0.048(3) 0.043(3) 0.002(3) -0.003(2) 0.003(2)
C00G 0.041(3) 0.032(3) 0.058(4) 0.006(3) -0.011(3) -0.001(2)
C00H 0.051(4) 0.050(4) 0.039(3) 0.000(3) 0.007(3) 0.002(3)
C00I 0.032(3) 0.044(3) 0.046(3) 0.002(3) -0.004(2) -0.001(2)
C00M 0.036(3) 0.063(4) 0.038(3) 0.004(3) -0.004(2) 0.008(3)
C00N 0.033(3) 0.049(4) 0.056(4) 0.011(3) -0.007(3) 0.003(3)
C00P 0.040(3) 0.039(3) 0.065(4) 0.006(3) -0.010(3) -0.006(3)
C00Q 0.042(3) 0.048(4) 0.058(4) -0.007(3) -0.002(3) 0.009(3)
C00V 0.049(4) 0.050(4) 0.064(4) 0.004(3) -0.018(3) -0.016(3)
C00X 0.045(4) 0.046(4) 0.066(5) -0.013(3) -0.019(3) -0.002(3)
C011 0.063(4) 0.066(5) 0.052(4) -0.014(4) -0.017(3) 0.020(4)
C013 0.047(4) 0.062(4) 0.058(4) -0.003(3) -0.018(3) -0.007(3)
C016 0.032(3) 0.084(5) 0.072(5) 0.014(4) -0.002(3) -0.001(3)
C019 0.049(4) 0.091(6) 0.063(5) -0.020(4) 0.003(3) 0.020(4)
C01A 0.069(5) 0.070(5) 0.061(5) 0.011(4) 0.009(4) 0.013(4)
C01B 0.044(4) 0.119(7) 0.053(4) -0.009(5) 0.009(3) 0.014(4)
C01C 0.082(6) 0.093(6) 0.038(4) 0.000(4) -0.002(4) 0.032(5)

loop_
_atom_type_symbol
_atom_type_description
_atom_type_scat_dispersion_real
_atom_type_scat_dispersion_imag
_atom_type_scat_source
C C 0.0033 0.0016 'International Tables Vol C Tables 4.2.6.8 and 6.1.1.4'
H H 0.0000 0.0000 'International Tables Vol C Tables 4.2.6.8 and 6.1.1.4'
O O 0.0106 0.0060 'International Tables Vol C Tables 4.2.6.8 and 6.1.1.4'

loop_
_geom_angle_atom_site_label_1
_geom_angle_atom_site_label_2
_geom_angle_atom_site_label_3
_geom_angle
_geom_angle_site_symmetry_1
_geom_angle_site_symmetry_3
_geom_angle_publ_flag
C00K O001 C00D 117.8(4) . . ?
C00K C008 C00L 108.8(5) . . ?
C00K C008 C00O 121.7(5) . . ?
C00L C008 C00O 129.5(6) . . ?
C00R C00A C00D 122.2(5) . . ?
C00R C00A C00Z 118.6(6) . . ?
C00Z C00A C00D 119.0(5) . . ?
C00J C00C C00D 121.4(5) . . ?
C00S C00C C00D 120.9(5) . . ?
C00S C00C C00J 117.4(5) . . ?
O001 C00D C00A 105.0(4) . . ?
O001 C00D C00C 107.4(4) . . ?
O001 C00D C00F 108.7(4) . . ?
C00A C00D C00C 113.5(4) . . ?
C00A C00D C00F 110.4(5) . . ?
C00F C00D C00C 111.5(5) . . ?
C00D C00F H00A 108.9 . . ?
C00D C00F H00B 108.9 . . ?
C00D C00F C00O 113.3(5) . . ?
H00A C00F H00B 107.7 . . ?
C00O C00F H00A 108.9 . . ?
C00O C00F H00B 108.9 . . ?
C00C C00J C00W 123.9(5) . . ?
C010 C00J C00C 119.4(6) . . ?
C010 C00J C00W 116.8(6) . . ?
O001 C00K C00T 118.2(5) . . ?
C008 C00K O001 126.8(5) . . ?
C008 C00K C00T 115.1(5) . . ?
O004 C00L C008 127.7(7) . . ?
O004 C00L C015 124.6(6) . . ?
C008 C00L C015 107.7(5) . . ?
C008 C00O C00F 106.5(5) . . ?
C008 C00O H00C 110.4 . . ?
C008 C00O H00D 110.4 . . ?
C00F C00O H00C 110.4 . . ?
C00F C00O H00D 110.4 . . ?
H00C C00O H00D 108.6 . . ?
C00A C00R C00U 118.5(6) . . ?
C00A C00R C00Y 125.1(6) . . ?
C00U C00R C00Y 116.3(6) . . ?
C00C C00S H00S 119.1 . . ?
C00C C00S C017 121.8(6) . . ?
C017 C00S H00S 119.1 . . ?
C00K C00T H00T 128.9 . . ?
C00K C00T C015 102.2(5) . . ?
C015 C00T H00T 128.9 . . ?
C00R C00U H00U 119.7 . . ?
C014 C00U C00R 120.7(6) . . ?
C014 C00U H00U 119.7 . . ?
C00J C00W H00W 115.7 . . ?
C00Y C00W C00J 128.6(6) . . ?
C00Y C00W H00W 115.7 . . ?
C00R C00Y H00Y 115.0 . . ?
C00W C00Y C00R 130.0(6) . . ?
C00W C00Y H00Y 115.0 . . ?
C00A C00Z H00Z 119.4 . . ?
C012 C00Z C00A 121.1(7) . . ?
C012 C00Z H00Z 119.4 . . ?
C00J C010 H010 119.1 . . ?
C018 C010 C00J 121.9(7) . . ?
C018 C010 H010 119.1 . . ?
C00Z C012 H012 119.9 . . ?
C014 C012 C00Z 120.2(7) . . ?
C014 C012 H012 119.9 . . ?
C00U C014 H014 119.6 . . ?
C012 C014 C00U 120.9(6) . . ?
C012 C014 H014 119.6 . . ?
C00L C015 H015 126.9 . . ?
C00T C015 C00L 106.2(5) . . ?
C00T C015 H015 126.9 . . ?
C00S C017 H017 119.6 . . ?
C018 C017 C00S 120.7(7) . . ?
C018 C017 H017 119.6 . . ?
C010 C018 H018 120.7 . . ?
C017 C018 C010 118.7(7) . . ?
C017 C018 H018 120.7 . . ?
C005 O002 C009 116.4(4) . . ?
O002 C005 C00V 117.6(5) . . ?
C00E C005 O002 127.0(5) . . ?
C00E C005 C00V 115.4(5) . . ?
C007 C006 C009 120.8(5) . . ?
C00H C006 C007 118.5(5) . . ?
C00H C006 C009 120.6(5) . . ?
C006 C007 C00X 124.7(5) . . ?
C011 C007 C006 118.7(6) . . ?
C011 C007 C00X 116.7(6) . . ?
O002 C009 C006 103.5(4) . . ?
O002 C009 C00B 108.5(4) . . ?
O002 C009 C00I 108.9(4) . . ?
C00B C009 C006 112.1(4) . . ?
C00B C009 C00I 113.0(5) . . ?
C00I C009 C006 110.3(4) . . ?
C00N C00B C009 121.3(5) . . ?
C00Q C00B C009 120.5(5) . . ?
C00Q C00B C00N 118.0(6) . . ?
C005 C00E C00G 121.3(5) . . ?
C005 C00E C00M 108.2(5) . . ?
C00M C00E C00G 130.4(5) . . ?
C00E C00G H00E 110.1 . . ?
C00E C00G H00F 110.1 . . ?
C00E C00G C00I 107.9(5) . . ?
H00E C00G H00F 108.4 . . ?
C00I C00G H00E 110.1 . . ?
C00I C00G H00F 110.1 . . ?
C006 C00H H00H 118.9 . . ?
C01A C00H C006 122.3(7) . . ?
C01A C00H H00H 118.9 . . ?
C009 C00I C00G 111.5(5) . . ?
C009 C00I H00G 109.3 . . ?
C009 C00I H00I 109.3 . . ?
C00G C00I H00G 109.3 . . ?
C00G C00I H00I 109.3 . . ?
H00G C00I H00I 108.0 . . ?
O003 C00M C00E 126.9(6) . . ?
O003 C00M C013 124.2(6) . . ?
C00E C00M C013 108.9(5) . . ?
C00B C00N C00P 124.9(6) . . ?
C016 C00N C00B 117.6(6) . . ?
C016 C00N C00P 117.4(6) . . ?
C00N C00P H00P 116.0 . . ?
C00X C00P C00N 127.9(6) . . ?
C00X C00P H00P 116.0 . . ?
C00B C00Q H00Q 119.0 . . ?
C019 C00Q C00B 122.1(6) . . ?
C019 C00Q H00Q 119.0 . . ?
C005 C00V H00V 129.3 . . ?
C005 C00V C013 101.3(5) . . ?
C013 C00V H00V 129.3 . . ?
C007 C00X H00X 115.5 . . ?
C00P C00X C007 128.9(6) . . ?
C00P C00X H00X 115.5 . . ?
C007 C011 H011 119.3 . . ?
C01C C011 C007 121.5(7) . . ?
C01C C011 H011 119.3 . . ?
C00M C013 C00V 105.9(5) . . ?
C00M C013 H013 127.0 . . ?
C00V C013 H013 127.0 . . ?
C00N C016 H016 118.9 . . ?
C01B C016 C00N 122.1(7) . . ?
C01B C016 H016 118.9 . . ?
C00Q C019 H019 119.8 . . ?
C01B C019 C00Q 120.5(7) . . ?
C01B C019 H019 119.8 . . ?
C00H C01A H01A 120.5 . . ?
C00H C01A C01C 118.9(7) . . ?
C01C C01A H01A 120.5 . . ?
C016 C01B H01B 120.3 . . ?
C019 C01B C016 119.4(7) . . ?
C019 C01B H01B 120.3 . . ?
C011 C01C C01A 120.1(7) . . ?
C011 C01C H01C 119.9 . . ?
C01A C01C H01C 119.9 . . ?

loop_
_geom_bond_atom_site_label_1
_geom_bond_atom_site_label_2
_geom_bond_distance
_geom_bond_site_symmetry_2
_geom_bond_publ_flag
O001 C00D 1.458(6) . ?
O001 C00K 1.338(7) . ?
O004 C00L 1.231(8) . ?
C008 C00K 1.332(8) . ?
C008 C00L 1.433(8) . ?
C008 C00O 1.491(8) . ?
C00A C00D 1.520(8) . ?
C00A C00R 1.391(8) . ?
C00A C00Z 1.405(9) . ?
C00C C00D 1.539(8) . ?
C00C C00J 1.419(8) . ?
C00C C00S 1.380(8) . ?
C00D C00F 1.527(8) . ?
C00F H00A 0.9700 . ?
C00F H00B 0.9700 . ?
C00F C00O 1.531(8) . ?
C00J C00W 1.480(10) . ?
C00J C010 1.386(9) . ?
C00K C00T 1.491(8) . ?
C00L C015 1.527(10) . ?
C00O H00C 0.9700 . ?
C00O H00D 0.9700 . ?
C00R C00U 1.419(9) . ?
C00R C00Y 1.461(9) . ?
C00S H00S 0.9300 . ?
C00S C017 1.390(9) . ?
C00T H00T 0.9300 . ?
C00T C015 1.506(9) . ?
C00U H00U 0.9300 . ?
C00U C014 1.365(10) . ?
C00W H00W 0.9300 . ?
C00W C00Y 1.302(10) . ?
C00Y H00Y 0.9300 . ?
C00Z H00Z 0.9300 . ?
C00Z C012 1.374(9) . ?
C010 H010 0.9300 . ?
C010 C018 1.381(11) . ?
C012 H012 0.9300 . ?
C012 C014 1.351(10) . ?
C014 H014 0.9300 . ?
C015 H015 0.9300 . ?
C017 H017 0.9300 . ?
C017 C018 1.362(11) . ?
C018 H018 0.9300 . ?
O002 C005 1.345(6) . ?
O002 C009 1.460(6) . ?
O003 C00M 1.224(7) . ?
C005 C00E 1.343(8) . ?
C005 C00V 1.500(8) . ?
C006 C007 1.413(8) . ?
C006 C009 1.546(8) . ?
C006 C00H 1.377(8) . ?
C007 C00X 1.477(9) . ?
C007 C011 1.390(9) . ?
C009 C00B 1.510(8) . ?
C009 C00I 1.538(8) . ?
C00B C00N 1.410(8) . ?
C00B C00Q 1.389(8) . ?
C00E C00G 1.483(8) . ?
C00E C00M 1.430(8) . ?
C00G H00E 0.9700 . ?
C00G H00F 0.9700 . ?
C00G C00I 1.539(8) . ?
C00H H00H 0.9300 . ?
C00H C01A 1.372(10) . ?
C00I H00G 0.9700 . ?
C00I H00I 0.9700 . ?
C00M C013 1.516(9) . ?
C00N C00P 1.464(9) . ?
C00N C016 1.409(9) . ?
C00P H00P 0.9300 . ?
C00P C00X 1.313(9) . ?
C00Q H00Q 0.9300 . ?
C00Q C019 1.367(9) . ?
C00V H00V 0.9300 . ?
C00V C013 1.534(9) . ?
C00X H00X 0.9300 . ?
C011 H011 0.9300 . ?
C011 C01C 1.363(12) . ?
C013 H013 0.9300 . ?
C016 H016 0.9300 . ?
C016 C01B 1.363(11) . ?
C019 H019 0.9300 . ?
C019 C01B 1.355(11) . ?
C01A H01A 0.9300 . ?
C01A C01C 1.391(12) . ?
C01B H01B 0.9300 . ?
C01C H01C 0.9300 . ?

loop_
_geom_torsion_atom_site_label_1
_geom_torsion_atom_site_label_2
_geom_torsion_atom_site_label_3
_geom_torsion_atom_site_label_4
_geom_torsion
_geom_torsion_site_symmetry_1
_geom_torsion_site_symmetry_2
_geom_torsion_site_symmetry_3
_geom_torsion_site_symmetry_4
_geom_torsion_publ_flag
O001 C00D C00F C00O -57.4(6) . . . . ?
O001 C00K C00T C015 -177.7(5) . . . . ?
O004 C00L C015 C00T 179.7(6) . . . . ?
C008 C00K C00T C015 2.7(7) . . . . ?
C008 C00L C015 C00T 1.3(7) . . . . ?
C00A C00D C00F C00O -172.1(5) . . . . ?
C00A C00R C00U C014 1.0(9) . . . . ?
C00A C00R C00Y C00W -26.2(11) . . . . ?
C00A C00Z C012 C014 -0.9(10) . . . . ?
C00C C00D C00F C00O 60.8(6) . . . . ?
C00C C00J C00W C00Y 25.0(10) . . . . ?
C00C C00J C010 C018 -3.0(10) . . . . ?
C00C C00S C017 C018 0.4(11) . . . . ?
C00D O001 C00K C008 -3.2(8) . . . . ?
C00D O001 C00K C00T 177.2(5) . . . . ?
C00D C00A C00R C00U 173.2(5) . . . . ?
C00D C00A C00R C00Y -5.9(9) . . . . ?
C00D C00A C00Z C012 -173.4(6) . . . . ?
C00D C00C C00J C00W 12.9(9) . . . . ?
C00D C00C C00J C010 -168.5(5) . . . . ?
C00D C00C C00S C017 169.7(6) . . . . ?
C00D C00F C00O C008 50.2(6) . . . . ?
C00J C00C C00D O001 -179.0(5) . . . . ?
C00J C00C C00D C00A -63.4(7) . . . . ?
C00J C00C C00D C00F 62.0(7) . . . . ?
C00J C00C C00S C017 -3.6(9) . . . . ?
C00J C00W C00Y C00R -2.3(12) . . . . ?
C00J C010 C018 C017 -0.3(11) . . . . ?
C00K O001 C00D C00A 150.5(5) . . . . ?
C00K O001 C00D C00C -88.4(5) . . . . ?
C00K O001 C00D C00F 32.3(6) . . . . ?
C00K C008 C00L O004 -178.0(6) . . . . ?
C00K C008 C00L C015 0.3(7) . . . . ?
C00K C008 C00O C00F -20.5(8) . . . . ?
C00K C00T C015 C00L -2.2(7) . . . . ?
C00L C008 C00K O001 178.5(5) . . . . ?
C00L C008 C00K C00T -2.0(7) . . . . ?
C00L C008 C00O C00F 157.6(6) . . . . ?
C00O C008 C00K O001 -3.2(9) . . . . ?
C00O C008 C00K C00T 176.4(5) . . . . ?
C00O C008 C00L O004 3.8(11) . . . . ?
C00O C008 C00L C015 -177.9(6) . . . . ?
C00R C00A C00D O001 176.0(5) . . . . ?
C00R C00A C00D C00C 58.9(7) . . . . ?
C00R C00A C00D C00F -67.1(7) . . . . ?
C00R C00A C00Z C012 2.3(9) . . . . ?
C00R C00U C014 C012 0.4(11) . . . . ?
C00S C00C C00D O001 7.9(7) . . . . ?
C00S C00C C00D C00A 123.5(6) . . . . ?
C00S C00C C00D C00F -111.1(6) . . . . ?
C00S C00C C00J C00W -173.8(6) . . . . ?
C00S C00C C00J C010 4.9(8) . . . . ?
C00S C017 C018 C010 1.6(11) . . . . ?
C00U C00R C00Y C00W 154.6(7) . . . . ?
C00W C00J C010 C018 175.7(6) . . . . ?
C00Y C00R C00U C014 -179.7(6) . . . . ?
C00Z C00A C00D O001 -8.5(7) . . . . ?
C00Z C00A C00D C00C -125.5(6) . . . . ?
C00Z C00A C00D C00F 108.5(6) . . . . ?
C00Z C00A C00R C00U -2.3(8) . . . . ?
C00Z C00A C00R C00Y 178.5(6) . . . . ?
C00Z C012 C014 C00U -0.5(11) . . . . ?
C010 C00J C00W C00Y -153.7(7) . . . . ?
O002 C005 C00E C00G -3.6(9) . . . . ?
O002 C005 C00E C00M 179.9(5) . . . . ?
O002 C005 C00V C013 -177.4(5) . . . . ?
O002 C009 C00B C00N -179.8(5) . . . . ?
O002 C009 C00B C00Q 5.2(7) . . . . ?
O002 C009 C00I C00G -59.6(6) . . . . ?
O003 C00M C013 C00V -178.0(6) . . . . ?
C005 O002 C009 C006 154.6(4) . . . . ?
C005 O002 C009 C00B -86.1(5) . . . . ?
C005 O002 C009 C00I 37.3(6) . . . . ?
C005 C00E C00G C00I -18.3(8) . . . . ?
C005 C00E C00M O003 179.7(6) . . . . ?
C005 C00E C00M C013 -2.5(7) . . . . ?
C005 C00V C013 C00M -3.9(7) . . . . ?
C006 C007 C00X C00P -29.8(10) . . . . ?
C006 C007 C011 C01C 0.8(10) . . . . ?
C006 C009 C00B C00N -66.2(7) . . . . ?
C006 C009 C00B C00Q 118.8(6) . . . . ?
C006 C009 C00I C00G -172.5(5) . . . . ?
C006 C00H C01A C01C 0.1(10) . . . . ?
C007 C006 C009 O002 177.3(5) . . . . ?
C007 C006 C009 C00B 60.6(7) . . . . ?
C007 C006 C009 C00I -66.3(6) . . . . ?
C007 C006 C00H C01A 0.9(9) . . . . ?
C007 C011 C01C C01A 0.2(11) . . . . ?
C009 O002 C005 C00E -6.7(8) . . . . ?
C009 O002 C005 C00V 173.4(5) . . . . ?
C009 C006 C007 C00X -4.4(9) . . . . ?
C009 C006 C007 C011 175.5(5) . . . . ?
C009 C006 C00H C01A -175.9(6) . . . . ?
C009 C00B C00N C00P 13.3(9) . . . . ?
C009 C00B C00N C016 -169.7(5) . . . . ?
C009 C00B C00Q C019 172.5(6) . . . . ?
C00B C009 C00I C00G 61.1(6) . . . . ?
C00B C00N C00P C00X 25.6(10) . . . . ?
C00B C00N C016 C01B -5.2(10) . . . . ?
C00B C00Q C019 C01B -0.8(11) . . . . ?
C00E C005 C00V C013 2.7(7) . . . . ?
C00E C00G C00I C009 48.9(6) . . . . ?
C00E C00M C013 C00V 4.1(7) . . . . ?
C00G C00E C00M O003 3.6(11) . . . . ?
C00G C00E C00M C013 -178.6(6) . . . . ?
C00H C006 C007 C00X 178.8(6) . . . . ?
C00H C006 C007 C011 -1.3(8) . . . . ?
C00H C006 C009 O002 -6.0(7) . . . . ?
C00H C006 C009 C00B -122.7(6) . . . . ?
C00H C006 C009 C00I 110.4(6) . . . . ?
C00H C01A C01C C011 -0.7(11) . . . . ?
C00I C009 C00B C00N 59.3(7) . . . . ?
C00I C009 C00B C00Q -115.7(6) . . . . ?
C00M C00E C00G C00I 157.3(6) . . . . ?
C00N C00B C00Q C019 -2.7(9) . . . . ?
C00N C00P C00X C007 0.2(11) . . . . ?
C00N C016 C01B C019 1.8(12) . . . . ?
C00P C00N C016 C01B 172.1(7) . . . . ?
C00Q C00B C00N C00P -171.6(6) . . . . ?
C00Q C00B C00N C016 5.4(8) . . . . ?
C00Q C019 C01B C016 1.3(12) . . . . ?
C00V C005 C00E C00G 176.3(6) . . . . ?
C00V C005 C00E C00M -0.3(7) . . . . ?
C00X C007 C011 C01C -179.3(6) . . . . ?
C011 C007 C00X C00P 150.3(7) . . . . ?
C016 C00N C00P C00X -151.4(7) . . . . ?
